data_7234172
loop_
_publ_author_name
'Sarmiento, Charlie V.'
'Araujo, Thamyres A.'
'Reis, Samira G.'
'de Souza, Mateus S.'
'All\~ao Cassaro, Rafael A.'
'Novak, Miguel A.'
'Vaz, Maria G. F.'

_publ_section_title
;
 Lanthanide chains containing the naphthalenyl nitronyl nitroxide radical
;
_journal_issue 52
_journal_name_full 'RSC Advances'
_journal_page_first 30302
_journal_paper_doi 10.1039/C9RA06506G
_journal_volume 9
_journal_year 2019
_chemical_formula_moiety 'C32 H22 F18 N2 O8 Tb'
_chemical_formula_sum 'C32 H22 F18 N2 O8 Tb'
_chemical_formula_weight 1063.43
_space_group_crystal_system monoclinic
_space_group_IT_number 14
_space_group_name_Hall '-P 2yn'
_space_group_name_H-M_alt 'P 1 21/n 1'
_symmetry_space_group_name_Hall '-P 2yn'
_symmetry_space_group_name_H-M 'P 1 21/n 1'
_atom_sites_solution_hydrogens geom
_audit_creation_method SHELXL-2014/7
_audit_update_record
;
2019-06-29 deposited with the CCDC.    2019-09-05 downloaded from the CCDC.
;
_cell_angle_alpha 90
_cell_angle_beta 114.802(2)
_cell_angle_gamma 90
_cell_formula_units_Z 8
_cell_length_a 22.5914(10)
_cell_length_b 17.0984(6)
_cell_length_c 22.9681(10)
_cell_measurement_reflns_used 133
_cell_measurement_temperature 294(2)
_cell_measurement_theta_max 17.5647
_cell_measurement_theta_min 2.8997
_cell_volume 8053.7(6)
_computing_cell_refinement 'APEX3 v2016.1-0 (Bruker AXS)'
_computing_structure_refinement 'SHELXL-2014/7 (Sheldrick, 2014)'
_diffrn_ambient_temperature 294(2)
_diffrn_measured_fraction_theta_full 0.999
_diffrn_measured_fraction_theta_max 0.999
_diffrn_measurement_device_type 'Bruker D8-Venture'
_diffrn_measurement_method '\f-\w scans'
_diffrn_radiation_type MoK\a
_diffrn_radiation_wavelength 0.71073
_diffrn_reflns_av_R_equivalents 0.1202
_diffrn_reflns_av_unetI/netI 0.0268
_diffrn_reflns_Laue_measured_fraction_full 0.999
_diffrn_reflns_Laue_measured_fraction_max 0.999
_diffrn_reflns_limit_h_max 27
_diffrn_reflns_limit_h_min -27
_diffrn_reflns_limit_k_max 20
_diffrn_reflns_limit_k_min -20
_diffrn_reflns_limit_l_max 27
_diffrn_reflns_limit_l_min -27
_diffrn_reflns_number 453485
_diffrn_reflns_point_group_measured_fraction_full 0.999
_diffrn_reflns_point_group_measured_fraction_max 0.999
_diffrn_reflns_theta_full 25.242
_diffrn_reflns_theta_max 25.349
_diffrn_reflns_theta_min 2.043
_diffrn_source fine-focus
_exptl_absorpt_coefficient_mu 1.888
_exptl_absorpt_correction_T_max 0.7454
_exptl_absorpt_correction_T_min 0.6238
_exptl_absorpt_correction_type multi-scan
_exptl_absorpt_process_details 'SADABS V2014/5 (Bruker AXS Inc.)'
_exptl_crystal_colour blue
_exptl_crystal_density_diffrn 1.754
_exptl_crystal_description neddle
_exptl_crystal_F_000 4152
_exptl_crystal_size_max 0.454
_exptl_crystal_size_mid 0.141
_exptl_crystal_size_min 0.064
_refine_diff_density_max 2.544
_refine_diff_density_min -1.504
_refine_diff_density_rms 0.120
_refine_ls_extinction_method none
_refine_ls_goodness_of_fit_ref 1.207
_refine_ls_hydrogen_treatment constr
_refine_ls_matrix_type full
_refine_ls_number_parameters 1126
_refine_ls_number_reflns 14753
_refine_ls_number_restraints 48
_refine_ls_restrained_S_all 1.206
_refine_ls_R_factor_all 0.0871
_refine_ls_R_factor_gt 0.0595
_refine_ls_shift/su_max 0.002
_refine_ls_shift/su_mean 0.000
_refine_ls_structure_factor_coef Fsqd
_refine_ls_weighting_details 'w=1/[\s^2^(Fo^2^)+(0.0255P)^2^+58.4047P] where P=(Fo^2^+2Fc^2^)/3'
_refine_ls_weighting_scheme calc
_refine_ls_wR_factor_gt 0.1234
_refine_ls_wR_factor_ref 0.1409
_reflns_Friedel_coverage 0.000
_reflns_number_gt 11384
_reflns_number_total 14753
_reflns_threshold_expression 'I > 2\s(I)'
_cod_data_source_file c9ra06506g2.cif
_cod_data_source_block shelx_CCDC2
_cod_database_code 7234172
_shelx_shelxl_version_number 2014/7
_shelx_space_group_comment
;
The symmetry employed for this shelxl refinement is uniquely defined
by the following loop, which should always be used as a source of
symmetry information in preference to the above space-group names.
They are only intended as comments.
;
_shelx_estimated_absorpt_t_min 0.481
_shelx_estimated_absorpt_t_max 0.889

loop_
_space_group_symop_operation_xyz
'x, y, z'
'-x+1/2, y+1/2, -z+1/2'
'-x, -y, -z'
'x-1/2, -y-1/2, z-1/2'

loop_
_atom_site_label
_atom_site_type_symbol
_atom_site_fract_x
_atom_site_fract_y
_atom_site_fract_z
_atom_site_U_iso_or_equiv
_atom_site_adp_type
_atom_site_occupancy
_atom_site_site_symmetry_order
_atom_site_calc_flag
_atom_site_refinement_flags_posn
_atom_site_refinement_flags_adp
_atom_site_refinement_flags_occupancy
_atom_site_disorder_assembly
_atom_site_disorder_group
O10 O 0.1806(3) 0.2452(3) 0.6311(3) 0.0655(17) Uani 1 1 d . . . . .
O15 O 0.2026(3) 0.1377(3) 0.7499(3) 0.0544(14) Uani 1 1 d . . . . .
O13 O 0.3083(3) 0.2104(4) 0.6716(3) 0.0630(16) Uani 1 1 d . . . . .
O9 O 0.1581(3) 0.2842(3) 0.7386(4) 0.074(2) Uani 1 1 d . . . . .
O7 O 0.7512(3) 0.8873(3) 0.7066(3) 0.0604(15) Uani 1 1 d . . . . .
N1 N 0.7723(3) 0.8174(4) 0.7057(3) 0.0498(16) Uani 1 1 d . . . . .
N3 N 0.2593(3) 0.4503(4) 0.6997(3) 0.0491(16) Uani 1 1 d . . . . .
N4 N 0.2133(3) 0.0709(4) 0.7776(3) 0.0494(16) Uani 1 1 d . . . . .
O16 O 0.2365(3) 0.3810(3) 0.7016(3) 0.0585(15) Uani 1 1 d . . . . .
N2 N 0.7941(4) 0.6952(4) 0.7274(4) 0.0589(19) Uani 1 1 d . . . . .
O8 O 0.7009(3) 1.1278(3) 0.7463(3) 0.0676(17) Uani 1 1 d . . . . .
F4 F 0.5501(6) 0.9905(8) 0.7530(7) 0.224(7) Uani 1 1 d . . . . .
C44 C 0.1223(6) 0.2628(6) 0.6020(6) 0.096(4) Uani 1 1 d . . . . .
C46 C 0.1002(6) 0.2904(6) 0.6927(9) 0.094(4) Uani 1 1 d . . . . .
C5 C 0.5491(6) 0.9569(9) 0.7065(8) 0.097(4) Uani 1 1 d . . . . .
F5 F 0.5490(5) 0.8853(7) 0.7200(7) 0.201(6) Uani 1 1 d . . . . .
F6 F 0.4923(4) 0.9660(10) 0.6622(6) 0.232(7) Uani 1 1 d . . . . .
C58 C 0.2310(4) 0.0057(4) 0.7567(4) 0.0416(17) Uani 1 1 d . . . . .
C26 C 0.7741(4) 0.7611(4) 0.7462(4) 0.049(2) Uani 1 1 d . . . . .
C48 C 0.2394(5) -0.0010(4) 0.6969(4) 0.053(2) Uani 1 1 d . . . . .
C19 C 0.7582(5) 0.7674(5) 0.8010(4) 0.056(2) Uani 1 1 d . . . . .
C27 C 0.7876(5) 0.7901(6) 0.6515(5) 0.070(3) Uani 1 1 d . . . . .
C20 C 0.8039(6) 0.7512(6) 0.8636(5) 0.077(3) Uani 1 1 d . . . . .
C53 C 0.1850(7) 0.0185(6) 0.6380(5) 0.079(3) Uani 1 1 d . . . . .
F20 F 0.4430(5) 0.1168(6) 0.9002(4) 0.174(5) Uani 1 1 d . . . . .
F21 F 0.4188(6) 0.0172(6) 0.8486(5) 0.177(5) Uani 1 1 d . . . . .
C25 C 0.8689(6) 0.7295(7) 0.8781(6) 0.099(4) Uani 1 1 d . . . . .
H104 H 0.8818 0.7246 0.8448 0.119 Uiso 1 1 calc R U . . .
C21 C 0.7841(9) 0.7591(7) 0.9154(5) 0.099(4) Uani 1 1 d . . . . .
F10 F 0.9160(7) 1.2500(6) 0.8735(5) 0.186(5) Uani 1 1 d . . . . .
F14 F 0.9733(4) 0.8557(8) 0.8300(6) 0.202(6) Uani 1 1 d . . . . .
C31 C 0.7225(7) 0.7825(9) 0.5940(6) 0.120(5) Uani 1 1 d . . . . .
H10A H 0.7294 0.7650 0.5576 0.180 Uiso 1 1 calc R U . . .
H10B H 0.6959 0.7453 0.6033 0.180 Uiso 1 1 calc R U . . .
H10C H 0.7011 0.8324 0.5847 0.180 Uiso 1 1 calc R U . . .
F11 F 0.9344(6) 1.1537(7) 0.9240(4) 0.210(7) Uani 1 1 d . . . . .
C16 C 0.7213(10) 0.7830(8) 0.9004(8) 0.110(5) Uani 1 1 d . . . . .
H106 H 0.7079 0.7866 0.9335 0.132 Uiso 1 1 calc R U . . .
F15 F 1.0082(4) 0.8847(8) 0.9221(5) 0.194(6) Uani 1 1 d . . . . .
C54 C 0.1225(6) 0.0406(7) 0.6325(6) 0.103(4) Uani 1 1 d . . . . .
H23 H 0.1157 0.0447 0.6696 0.123 Uiso 1 1 calc R U . . .
F19 F 0.4937(5) 0.0813(9) 0.8487(6) 0.223(7) Uani 1 1 d . . . . .
F12 F 0.9932(5) 1.1880(10) 0.8819(6) 0.251(8) Uani 1 1 d . . . . .
F13 F 1.0036(4) 0.9631(7) 0.8553(8) 0.218(7) Uani 1 1 d . . . . .
C45 C 0.0797(6) 0.2823(9) 0.6280(9) 0.128(6) Uani 1 1 d . . . . .
H45 H 0.0359 0.2902 0.6011 0.154 Uiso 1 1 calc R U . . .
C60 C 0.2345(6) -0.0230(5) 0.8596(4) 0.067(3) Uani 1 1 d . . . . .
C59 C 0.1979(5) 0.0558(5) 0.8348(5) 0.067(3) Uani 1 1 d . . . . .
C49 C 0.2959(6) -0.0285(6) 0.6993(5) 0.076(3) Uani 1 1 d . . . . .
H230 H 0.3288 -0.0443 0.7381 0.091 Uiso 1 1 calc R U . . .
C18 C 0.6966(5) 0.7942(7) 0.7897(5) 0.079(3) Uani 1 1 d . . . . .
H173 H 0.6672 0.8074 0.7484 0.094 Uiso 1 1 calc R U . . .
C28 C 0.8188(6) 0.7098(6) 0.6767(6) 0.076(3) Uani 1 1 d . . . . .
C63 C 0.1964(8) -0.0831(6) 0.8779(6) 0.116(5) Uani 1 1 d . . . . .
H26A H 0.1923 -0.0662 0.9159 0.174 Uiso 1 1 calc R U . . .
H26B H 0.1538 -0.0889 0.8435 0.174 Uiso 1 1 calc R U . . .
H26C H 0.2189 -0.1323 0.8859 0.174 Uiso 1 1 calc R U . . .
C50 C 0.3052(9) -0.0334(7) 0.6406(8) 0.111(5) Uani 1 1 d . . . . .
H231 H 0.3444 -0.0506 0.6409 0.134 Uiso 1 1 calc R U . . .
F34 F 0.0604(5) 0.3780(6) 0.7466(8) 0.231(7) Uani 1 1 d . . . . .
F35 F 0.0502(8) 0.2611(8) 0.7621(10) 0.251(9) Uani 1 1 d . . . . .
C62 C 0.2227(8) 0.1242(6) 0.8805(6) 0.124(6) Uani 1 1 d . . . . .
H22A H 0.2133 0.1155 0.9171 0.187 Uiso 1 1 calc R U . . .
H22B H 0.2689 0.1292 0.8943 0.187 Uiso 1 1 calc R U . . .
H22C H 0.2015 0.1713 0.8591 0.187 Uiso 1 1 calc R U . . .
C64 C 0.3036(7) -0.0120(8) 0.9110(6) 0.116(5) Uani 1 1 d . . . . .
H26D H 0.3019 0.0052 0.9501 0.174 Uiso 1 1 calc R U . . .
H26E H 0.3267 -0.0608 0.9183 0.174 Uiso 1 1 calc R U . . .
H26F H 0.3257 0.0265 0.8970 0.174 Uiso 1 1 calc R U . . .
C17 C 0.6789(8) 0.8012(8) 0.8418(7) 0.102(4) Uani 1 1 d . . . . .
H174 H 0.6374 0.8186 0.8347 0.123 Uiso 1 1 calc R U . . .
C52 C 0.1959(11) 0.0107(8) 0.5827(6) 0.127(7) Uani 1 1 d . . . . .
F32 F 0.1317(8) 0.2286(10) 0.5069(5) 0.229(7) Uani 1 1 d . . . . .
F33 F 0.0382(6) 0.2404(7) 0.5002(6) 0.242(7) Uani 1 1 d . . . . .
C30 C 0.8008(9) 0.6437(7) 0.6303(7) 0.133(6) Uani 1 1 d . . . . .
H19A H 0.8169 0.6538 0.5984 0.200 Uiso 1 1 calc R U . . .
H19B H 0.8197 0.5962 0.6526 0.200 Uiso 1 1 calc R U . . .
H19C H 0.7542 0.6385 0.6100 0.200 Uiso 1 1 calc R U . . .
F23 F 0.3838(8) 0.2548(7) 0.6091(7) 0.221(7) Uani 1 1 d . . . . .
C61 C 0.1231(6) 0.0499(8) 0.8074(7) 0.121(5) Uani 1 1 d . . . . .
H22D H 0.1085 0.0062 0.7786 0.181 Uiso 1 1 calc R U . . .
H22E H 0.1102 0.0428 0.8419 0.181 Uiso 1 1 calc R U . . .
H22F H 0.1040 0.0971 0.7847 0.181 Uiso 1 1 calc R U . . .
C47 C 0.0519(8) 0.3100(10) 0.7241(14) 0.169(10) Uani 1 1 d . . . . .
C51 C 0.2548(14) -0.0120(10) 0.5854(9) 0.151(10) Uani 1 1 d . . . . .
H232 H 0.2605 -0.0129 0.5476 0.181 Uiso 1 1 calc R U . . .
C32 C 0.8315(8) 0.8490(7) 0.6407(7) 0.120(5) Uani 1 1 d . . . . .
H15A H 0.8415 0.8319 0.6061 0.180 Uiso 1 1 calc R U . . .
H15B H 0.8099 0.8987 0.6302 0.180 Uiso 1 1 calc R U . . .
H15C H 0.8711 0.8539 0.6790 0.180 Uiso 1 1 calc R U . . .
C43 C 0.0974(9) 0.2673(11) 0.5293(8) 0.147(8) Uani 1 1 d . . . . .
C24 C 0.9135(9) 0.7154(10) 0.9396(9) 0.138(6) Uani 1 1 d . . . . .
H170 H 0.9559 0.7005 0.9480 0.166 Uiso 1 1 calc R U . . .
F31 F 0.0930(9) 0.3394(7) 0.5113(5) 0.286(10) Uani 1 1 d . . . . .
F36 F -0.0093(5) 0.3102(10) 0.6764(9) 0.276(9) Uani 1 1 d . . . . .
C55 C 0.0726(9) 0.0558(10) 0.5757(9) 0.157(8) Uani 1 1 d . . . . .
H235 H 0.0313 0.0690 0.5724 0.188 Uiso 1 1 calc R U . . .
C29 C 0.8938(6) 0.7122(8) 0.7153(8) 0.129(6) Uani 1 1 d . . . . .
H18A H 0.9054 0.7548 0.7452 0.194 Uiso 1 1 calc R U . . .
H18B H 0.9085 0.6639 0.7382 0.194 Uiso 1 1 calc R U . . .
H18C H 0.9142 0.7193 0.6864 0.194 Uiso 1 1 calc R U . . .
C22 C 0.8314(12) 0.7442(11) 0.9770(7) 0.150(8) Uani 1 1 d . . . . .
H172 H 0.8196 0.7485 1.0111 0.180 Uiso 1 1 calc R U . . .
C37 C 0.3808(10) 0.1867(10) 0.6257(9) 0.120(5) Uani 1 1 d . . . . .
C57 C 0.1409(19) 0.0270(15) 0.5213(11) 0.21(2) Uani 1 1 d . . . . .
H234 H 0.1454 0.0203 0.4832 0.256 Uiso 1 1 calc R U . . .
F24 F 0.3397(8) 0.1560(10) 0.5758(6) 0.238(8) Uani 1 1 d . . . . .
F22 F 0.4315(8) 0.1524(11) 0.6324(7) 0.280(10) Uani 1 1 d . . . . .
C23 C 0.8936(12) 0.7239(12) 0.9899(10) 0.163(10) Uani 1 1 d . . . . .
H171 H 0.9234 0.7155 1.0321 0.196 Uiso 1 1 calc R U . . .
C56 C 0.087(2) 0.0504(17) 0.5200(15) 0.23(2) Uani 1 1 d . . . . .
H238 H 0.0542 0.0650 0.4806 0.277 Uiso 1 1 calc R U . . .
F25A F 0.4690(8) 0.3428(15) 0.7709(6) 0.126(9) Uani 0.5833 1 d D U P A 1
F26A F 0.5154(7) 0.3170(14) 0.8664(9) 0.145(9) Uani 0.5833 1 d D U P A 1
F27A F 0.4778(10) 0.4276(8) 0.8378(14) 0.177(10) Uani 0.5833 1 d D U P A 1
F25B F 0.4947(12) 0.2970(11) 0.8122(13) 0.20(2) Uani 0.4167 1 d D U P A 2
F27B F 0.4600(12) 0.4073(13) 0.7831(10) 0.141(13) Uani 0.4167 1 d D U P A 2
F26B F 0.5093(11) 0.3829(15) 0.8778(8) 0.131(12) Uani 0.4167 1 d D U P A 2
Tb1 Tb 0.76461(2) 1.01485(2) 0.74861(2) 0.04122(11) Uani 1 1 d . . . . .
O1 O 0.6957(3) 1.0207(3) 0.6377(2) 0.0521(14) Uani 1 1 d . . . . .
O2 O 0.6595(3) 0.9783(3) 0.7360(3) 0.0547(14) Uani 1 1 d . . . . .
O6 O 0.7821(3) 0.9852(4) 0.8537(3) 0.0550(14) Uani 1 1 d . . . . .
O5 O 0.8671(3) 0.9475(4) 0.7996(3) 0.0620(16) Uani 1 1 d . . . . .
O3 O 0.8261(3) 1.0547(4) 0.6946(3) 0.0550(15) Uani 1 1 d . . . . .
O4 O 0.8394(3) 1.1120(4) 0.8119(3) 0.0607(16) Uani 1 1 d . . . . .
C14 C 0.8311(5) 0.9672(5) 0.9036(4) 0.054(2) Uani 1 1 d . . . . .
F7 F 0.9080(5) 1.0188(6) 0.6392(5) 0.157(4) Uani 1 1 d . . . . .
C7 C 0.8796(5) 1.0884(5) 0.7104(4) 0.058(2) Uani 1 1 d . . . . .
C12 C 0.9042(4) 0.9357(5) 0.8555(5) 0.061(2) Uani 1 1 d . . . . .
C15 C 0.8224(7) 0.9792(8) 0.9661(5) 0.083(3) Uani 1 1 d . . . . .
F17 F 0.7629(4) 0.9649(6) 0.9585(3) 0.128(3) Uani 1 1 d . . . . .
C4 C 0.6049(4) 0.9760(6) 0.6885(5) 0.064(2) Uani 1 1 d . . . . .
C2 C 0.6378(4) 1.0057(6) 0.6051(4) 0.066(3) Uani 1 1 d . . . . .
F18 F 0.8615(5) 0.9362(6) 1.0137(3) 0.140(3) Uani 1 1 d . . . . .
C13 C 0.8924(5) 0.9439(6) 0.9097(4) 0.065(3) Uani 1 1 d . . . . .
H8 H 0.9254 0.9339 0.9501 0.078 Uiso 1 1 calc R U . . .
F16 F 0.8344(5) 1.0530(5) 0.9843(3) 0.125(3) Uani 1 1 d . . . . .
C1 C 0.6193(7) 1.0043(10) 0.5327(6) 0.102(4) Uani 1 1 d . . . . .
C8 C 0.9153(5) 1.1274(6) 0.7666(5) 0.066(3) Uani 1 1 d . . . . .
H3 H 0.9554 1.1487 0.7730 0.079 Uiso 1 1 calc R U . . .
C9 C 0.8931(5) 1.1354(5) 0.8131(4) 0.061(2) Uani 1 1 d . . . . .
C10 C 0.9345(7) 1.1786(9) 0.8744(7) 0.103(4) Uani 1 1 d . . . . .
C3 C 0.5900(5) 0.9871(8) 0.6246(5) 0.092(4) Uani 1 1 d . . . . .
H13 H 0.5471 0.9819 0.5944 0.110 Uiso 1 1 calc R U . . .
C11 C 0.9731(5) 0.9122(9) 0.8675(6) 0.086(3) Uani 1 1 d . . . . .
C6 C 0.9049(7) 1.0856(8) 0.6589(7) 0.085(3) Uani 1 1 d . . . . .
F2 F 0.6084(8) 0.9334(7) 0.5115(4) 0.227(7) Uani 1 1 d . . . . .
F3 F 0.6610(4) 1.0357(10) 0.5160(3) 0.206(7) Uani 1 1 d . . . . .
F8 F 0.8715(8) 1.1211(9) 0.6105(6) 0.265(10) Uani 1 1 d . . . . .
F9 F 0.9617(7) 1.1120(10) 0.6756(7) 0.262(9) Uani 1 1 d . . . . .
F1 F 0.5645(4) 1.0398(6) 0.4990(3) 0.149(4) Uani 1 1 d . . . . .
Tb2 Tb 0.25843(2) 0.24972(2) 0.73835(2) 0.03751(10) Uani 1 1 d . . . . .
O12 O 0.2912(3) 0.2808(3) 0.8471(3) 0.0539(14) Uani 1 1 d . . . . .
O14 O 0.3384(3) 0.1540(3) 0.7939(3) 0.0532(14) Uani 1 1 d . . . . .
O11 O 0.3579(3) 0.3180(3) 0.7727(3) 0.0521(14) Uani 1 1 d . . . . .
C41 C 0.3448(5) 0.2985(5) 0.8908(4) 0.052(2) Uani 1 1 d . . . . .
C39 C 0.4032(4) 0.3296(4) 0.8270(4) 0.0479(19) Uani 1 1 d . . . . .
C40 C 0.4007(4) 0.3221(5) 0.8851(4) 0.058(2) Uani 1 1 d . . . . .
H35 H 0.4379 0.3333 0.9221 0.070 Uiso 1 1 calc R U . . .
C36 C 0.3621(5) 0.1794(6) 0.6814(5) 0.064(2) Uani 1 1 d . . . . .
F28 F 0.3940(5) 0.3357(6) 1.0007(3) 0.156(4) Uani 1 1 d . . . . .
C38 C 0.4674(4) 0.3547(5) 0.8253(4) 0.071(2) Uani 1 1 d D U . . .
F30 F 0.2937(5) 0.3050(6) 0.9614(3) 0.137(3) Uani 1 1 d . . . . .
C35 C 0.4038(5) 0.1422(6) 0.7368(5) 0.070(3) Uani 1 1 d . . . . .
H40 H 0.4434 0.1236 0.7392 0.085 Uiso 1 1 calc R U . . .
C34 C 0.3891(4) 0.1317(5) 0.7886(5) 0.058(2) Uani 1 1 d . . . . .
C42 C 0.3503(7) 0.2898(8) 0.9594(5) 0.090(4) Uani 1 1 d . . . . .
F29 F 0.3643(5) 0.2179(5) 0.9787(3) 0.139(3) Uani 1 1 d . . . . .
C33 C 0.4371(6) 0.0887(8) 0.8478(7) 0.100(4) Uani 1 1 d . . . . .

loop_
_atom_site_aniso_label
_atom_site_aniso_U_11
_atom_site_aniso_U_22
_atom_site_aniso_U_33
_atom_site_aniso_U_23
_atom_site_aniso_U_13
_atom_site_aniso_U_12
O10 0.059(4) 0.053(4) 0.057(4) -0.007(3) -0.001(3) 0.001(3)
O15 0.061(4) 0.027(3) 0.078(4) 0.006(3) 0.032(3) 0.000(2)
O13 0.067(4) 0.071(4) 0.050(3) -0.003(3) 0.024(3) 0.010(3)
O9 0.059(4) 0.038(3) 0.138(6) 0.004(4) 0.056(4) 0.007(3)
O7 0.074(4) 0.037(3) 0.078(4) -0.001(3) 0.041(3) 0.001(3)
N1 0.061(4) 0.034(4) 0.062(4) -0.001(3) 0.034(4) 0.000(3)
N3 0.071(5) 0.028(3) 0.053(4) 0.004(3) 0.032(4) 0.005(3)
N4 0.063(4) 0.031(3) 0.062(4) -0.006(3) 0.034(4) -0.008(3)
O16 0.074(4) 0.031(3) 0.076(4) -0.001(3) 0.036(3) -0.004(3)
N2 0.063(5) 0.040(4) 0.079(5) 0.001(4) 0.035(4) 0.000(3)
O8 0.080(4) 0.035(3) 0.092(5) -0.010(3) 0.040(4) 0.002(3)
F4 0.183(11) 0.308(16) 0.285(15) -0.162(13) 0.201(12) -0.125(11)
C44 0.057(7) 0.063(7) 0.108(9) -0.002(6) -0.024(7) -0.005(6)
C46 0.054(7) 0.045(6) 0.184(15) -0.006(8) 0.052(9) 0.005(5)
C5 0.062(8) 0.109(11) 0.142(12) 0.002(9) 0.064(8) -0.010(7)
F5 0.172(10) 0.140(9) 0.393(19) 0.041(10) 0.218(12) -0.004(7)
F6 0.064(5) 0.44(2) 0.208(11) 0.104(13) 0.068(7) 0.016(9)
C58 0.050(4) 0.026(4) 0.052(5) -0.003(3) 0.025(4) -0.002(3)
C26 0.054(5) 0.034(4) 0.057(5) -0.009(4) 0.022(4) -0.005(3)
C48 0.083(6) 0.032(4) 0.053(5) -0.007(3) 0.038(5) -0.011(4)
C19 0.068(6) 0.045(5) 0.061(5) -0.006(4) 0.032(5) -0.012(4)
C27 0.099(8) 0.056(6) 0.079(7) -0.009(5) 0.060(6) -0.003(5)
C20 0.095(8) 0.056(6) 0.071(7) -0.006(5) 0.026(6) -0.033(6)
C53 0.121(10) 0.049(5) 0.051(6) -0.004(5) 0.021(6) -0.024(6)
F20 0.174(9) 0.175(9) 0.087(6) -0.017(6) -0.030(6) 0.084(7)
F21 0.199(11) 0.096(6) 0.146(8) 0.034(6) -0.017(7) 0.022(6)
C25 0.091(9) 0.088(9) 0.082(8) 0.004(6) 0.001(7) -0.020(7)
C21 0.151(13) 0.079(8) 0.055(7) -0.008(6) 0.032(8) -0.033(9)
F10 0.264(14) 0.109(7) 0.129(8) -0.059(6) 0.028(8) -0.048(8)
F14 0.081(6) 0.281(15) 0.216(12) -0.104(11) 0.036(7) 0.039(8)
C31 0.160(14) 0.130(12) 0.062(7) -0.014(8) 0.038(9) 0.018(10)
F11 0.277(14) 0.225(12) 0.062(5) -0.022(6) 0.008(7) -0.150(11)
C16 0.178(16) 0.093(10) 0.097(11) 0.001(8) 0.093(12) -0.017(10)
F15 0.087(6) 0.349(17) 0.133(8) 0.077(9) 0.034(6) 0.090(8)
C54 0.092(9) 0.072(8) 0.095(9) 0.005(6) -0.010(7) -0.011(7)
F19 0.102(7) 0.347(17) 0.222(12) 0.156(12) 0.070(7) 0.131(10)
F12 0.104(7) 0.41(2) 0.224(12) -0.215(14) 0.059(8) -0.120(11)
F13 0.091(6) 0.175(10) 0.42(2) 0.114(12) 0.144(10) 0.024(6)
C45 0.048(7) 0.103(11) 0.176(17) -0.023(11) -0.008(9) 0.007(7)
C60 0.124(9) 0.035(4) 0.064(6) -0.007(4) 0.059(6) -0.012(5)
C59 0.103(8) 0.039(5) 0.088(7) -0.005(5) 0.069(6) -0.002(5)
C49 0.101(8) 0.064(7) 0.088(7) -0.012(5) 0.065(7) -0.008(6)
C18 0.077(7) 0.088(8) 0.087(8) -0.001(6) 0.050(6) -0.009(6)
C28 0.097(8) 0.048(6) 0.116(9) -0.007(6) 0.077(7) -0.003(5)
C63 0.239(17) 0.052(6) 0.130(11) -0.009(7) 0.148(12) -0.026(8)
C50 0.171(15) 0.077(9) 0.152(13) -0.025(9) 0.131(13) -0.018(9)
F34 0.164(9) 0.121(8) 0.50(2) -0.102(11) 0.233(13) -0.028(7)
F35 0.239(15) 0.166(12) 0.50(3) 0.054(14) 0.307(19) 0.031(10)
C62 0.267(19) 0.043(6) 0.132(11) -0.026(6) 0.151(13) -0.029(8)
C64 0.159(13) 0.102(10) 0.067(8) -0.016(7) 0.027(8) -0.003(9)
C17 0.138(12) 0.096(10) 0.119(11) -0.016(8) 0.098(11) -0.011(8)
C52 0.26(2) 0.065(8) 0.056(8) -0.018(6) 0.064(11) -0.037(11)
F32 0.254(16) 0.288(18) 0.066(6) -0.004(8) -0.011(7) 0.072(13)
F33 0.154(9) 0.218(13) 0.188(11) -0.053(9) -0.092(8) -0.019(9)
C30 0.255(19) 0.062(7) 0.159(13) -0.018(8) 0.163(15) -0.006(10)
F23 0.40(2) 0.141(9) 0.280(15) 0.026(10) 0.297(16) 0.018(11)
C61 0.113(11) 0.109(10) 0.189(15) 0.035(10) 0.111(11) 0.011(8)
C47 0.082(10) 0.077(10) 0.39(3) -0.020(15) 0.146(17) -0.005(8)
C51 0.32(3) 0.095(12) 0.100(12) -0.026(10) 0.147(18) -0.047(16)
C32 0.199(15) 0.061(7) 0.174(14) 0.004(8) 0.152(13) -0.013(8)
C43 0.133(14) 0.122(14) 0.081(11) -0.017(9) -0.058(10) 0.028(11)
C24 0.123(13) 0.118(13) 0.122(13) 0.003(11) 0.001(12) -0.030(10)
F31 0.43(2) 0.126(9) 0.120(8) 0.023(7) -0.065(11) -0.037(12)
F36 0.062(6) 0.285(17) 0.46(2) -0.082(17) 0.095(10) 0.014(8)
C55 0.124(13) 0.112(12) 0.137(15) 0.005(12) -0.042(12) -0.002(10)
C29 0.105(10) 0.115(11) 0.210(17) 0.054(11) 0.108(12) 0.024(9)
C22 0.24(2) 0.128(14) 0.065(10) -0.006(9) 0.044(13) -0.047(16)
C37 0.187(16) 0.108(11) 0.129(13) -0.017(10) 0.131(13) 0.019(11)
C57 0.43(6) 0.088(15) 0.058(12) -0.005(10) 0.04(2) -0.01(2)
F24 0.35(2) 0.308(18) 0.136(9) -0.096(11) 0.178(12) -0.124(16)
F22 0.287(17) 0.44(2) 0.219(13) 0.132(14) 0.214(14) 0.227(17)
C23 0.18(2) 0.135(16) 0.092(13) -0.003(11) -0.020(15) -0.043(16)
C56 0.38(6) 0.100(19) 0.086(15) 0.015(14) -0.03(3) 0.00(2)
F25A 0.053(9) 0.25(3) 0.097(8) -0.022(12) 0.051(7) -0.026(14)
F26A 0.043(9) 0.25(3) 0.137(15) 0.062(17) 0.029(10) 0.030(15)
F27A 0.16(2) 0.101(10) 0.33(3) -0.064(17) 0.16(3) -0.071(12)
F25B 0.08(3) 0.16(2) 0.39(6) -0.12(3) 0.12(3) -0.012(16)
F27B 0.105(17) 0.22(3) 0.104(16) 0.041(18) 0.047(15) -0.06(2)
F26B 0.077(19) 0.17(3) 0.100(11) -0.015(15) -0.005(11) -0.09(2)
Tb1 0.0476(2) 0.03803(19) 0.0439(2) -0.00249(17) 0.02491(17) -0.00302(17)
O1 0.050(3) 0.065(4) 0.040(3) 0.005(3) 0.018(3) -0.001(3)
O2 0.046(3) 0.061(4) 0.070(4) 0.001(3) 0.037(3) -0.004(3)
O6 0.056(3) 0.069(4) 0.042(3) -0.003(3) 0.022(3) -0.006(3)
O5 0.052(4) 0.086(5) 0.051(4) 0.003(3) 0.024(3) 0.013(3)
O3 0.053(3) 0.071(4) 0.051(3) -0.008(3) 0.031(3) -0.018(3)
O4 0.069(4) 0.063(4) 0.057(4) -0.018(3) 0.033(3) -0.019(3)
C14 0.081(6) 0.050(5) 0.037(4) 0.004(4) 0.030(5) -0.011(4)
F7 0.222(10) 0.137(8) 0.203(10) -0.042(7) 0.178(9) -0.023(7)
C7 0.069(6) 0.053(5) 0.066(6) 0.008(4) 0.041(5) -0.001(5)
C12 0.055(5) 0.060(6) 0.061(6) 0.002(5) 0.018(5) 0.001(4)
C15 0.118(10) 0.088(8) 0.050(6) -0.003(6) 0.043(6) -0.013(7)
F17 0.131(6) 0.201(9) 0.087(5) -0.012(5) 0.079(5) -0.031(6)
C4 0.048(5) 0.069(6) 0.075(7) -0.008(5) 0.026(5) -0.007(5)
C2 0.052(5) 0.080(7) 0.049(5) -0.006(5) 0.006(4) 0.006(5)
F18 0.185(8) 0.189(9) 0.051(4) 0.036(5) 0.055(5) 0.052(7)
C13 0.061(6) 0.084(7) 0.044(5) 0.004(5) 0.016(4) 0.006(5)
F16 0.202(9) 0.114(6) 0.079(5) -0.031(4) 0.078(5) -0.021(6)
C1 0.080(8) 0.150(14) 0.061(7) -0.006(8) 0.016(7) 0.008(9)
C8 0.059(6) 0.069(6) 0.076(6) -0.008(5) 0.034(5) -0.025(5)
C9 0.060(6) 0.054(5) 0.064(6) -0.009(4) 0.021(5) -0.015(4)
C10 0.107(11) 0.104(11) 0.082(9) -0.036(8) 0.025(8) -0.057(9)
C3 0.038(5) 0.144(11) 0.079(8) -0.009(7) 0.012(5) -0.003(6)
C11 0.055(7) 0.110(10) 0.086(8) 0.010(7) 0.023(6) 0.017(7)
C6 0.105(9) 0.076(8) 0.107(9) -0.001(7) 0.078(8) -0.022(7)
F2 0.41(2) 0.157(10) 0.081(6) -0.035(6) 0.075(9) 0.048(12)
F3 0.112(7) 0.46(2) 0.055(4) 0.014(8) 0.041(5) -0.019(10)
F8 0.39(2) 0.326(17) 0.212(12) 0.184(13) 0.259(14) 0.232(17)
F9 0.250(13) 0.40(2) 0.252(14) -0.176(14) 0.218(13) -0.217(15)
F1 0.106(6) 0.215(10) 0.072(5) 0.021(6) -0.015(4) 0.007(6)
Tb2 0.03869(19) 0.03066(17) 0.0428(2) -0.00047(15) 0.01674(15) -0.00045(16)
O12 0.069(4) 0.056(3) 0.046(3) -0.007(3) 0.033(3) -0.010(3)
O14 0.051(3) 0.051(3) 0.056(3) 0.004(3) 0.021(3) 0.019(3)
O11 0.048(3) 0.062(4) 0.045(3) 0.000(3) 0.019(3) -0.015(3)
C41 0.074(6) 0.047(5) 0.034(4) -0.005(3) 0.020(4) 0.005(4)
C39 0.045(5) 0.039(4) 0.062(5) -0.005(4) 0.024(4) -0.002(4)
C40 0.057(5) 0.066(6) 0.040(5) 0.001(4) 0.008(4) 0.000(4)
C36 0.067(6) 0.072(6) 0.066(6) -0.018(5) 0.041(5) 0.002(5)
F28 0.237(11) 0.177(8) 0.057(4) -0.049(5) 0.065(6) -0.078(8)
C38 0.047(5) 0.077(6) 0.085(6) -0.010(5) 0.024(5) -0.013(4)
F30 0.189(9) 0.179(8) 0.090(5) 0.007(5) 0.104(6) 0.014(7)
C35 0.049(5) 0.084(7) 0.087(7) -0.005(6) 0.037(5) 0.021(5)
C34 0.052(5) 0.047(5) 0.072(6) -0.006(4) 0.022(5) 0.008(4)
C42 0.139(12) 0.082(8) 0.058(7) -0.014(6) 0.051(8) -0.011(8)
F29 0.228(10) 0.116(6) 0.071(4) 0.041(4) 0.060(6) 0.021(6)
C33 0.074(8) 0.068(8) 0.116(11) -0.010(7) -0.001(7) 0.035(6)

loop_
_atom_type_symbol
_atom_type_description
_atom_type_scat_dispersion_real
_atom_type_scat_dispersion_imag
_atom_type_scat_source
C C 0.0033 0.0016 'International Tables Vol C Tables 4.2.6.8 and 6.1.1.4'
H H 0.0000 0.0000 'International Tables Vol C Tables 4.2.6.8 and 6.1.1.4'
N N 0.0061 0.0033 'International Tables Vol C Tables 4.2.6.8 and 6.1.1.4'
O O 0.0106 0.0060 'International Tables Vol C Tables 4.2.6.8 and 6.1.1.4'
F F 0.0171 0.0103 'International Tables Vol C Tables 4.2.6.8 and 6.1.1.4'
Tb Tb -0.1723 4.1537 'International Tables Vol C Tables 4.2.6.8 and 6.1.1.4'

loop_
_geom_angle_atom_site_label_1
_geom_angle_atom_site_label_2
_geom_angle_atom_site_label_3
_geom_angle
_geom_angle_site_symmetry_1
_geom_angle_site_symmetry_3
C44 O10 Tb2 135.8(9) . .
N4 O15 Tb2 141.2(5) . .
C36 O13 Tb2 134.1(6) . .
C46 O9 Tb2 131.8(8) . .
N1 O7 Tb1 151.7(5) . .
O7 N1 C26 124.4(7) . .
O7 N1 C27 121.1(7) . .
C26 N1 C27 113.9(7) . .
O16 N3 C58 124.6(6) . 2_556
O16 N3 C60 119.8(7) . 2_556
C58 N3 C60 114.8(6) 2_556 2_556
O15 N4 C58 125.8(7) . .
O15 N4 C59 121.3(6) . .
C58 N4 C59 112.4(6) . .
N3 O16 Tb2 147.8(5) . .
O8 N2 C26 125.0(8) 2_646 .
O8 N2 C28 121.5(7) 2_646 .
C26 N2 C28 113.0(7) . .
N2 O8 Tb1 141.2(6) 2_656 .
O10 C44 C45 127.3(13) . .
O10 C44 C43 115.2(15) . .
C45 C44 C43 117.4(13) . .
O9 C46 C45 130.0(12) . .
O9 C46 C47 107.6(15) . .
C45 C46 C47 122.3(15) . .
F4 C5 F5 104.2(15) . .
F4 C5 F6 106.7(14) . .
F5 C5 F6 102.1(14) . .
F4 C5 C4 115.5(12) . .
F5 C5 C4 111.3(11) . .
F6 C5 C4 115.7(13) . .
N3 C58 N4 107.6(6) 2_546 .
N3 C58 C48 127.2(7) 2_546 .
N4 C58 C48 125.2(7) . .
N1 C26 N2 107.3(7) . .
N1 C26 C19 127.4(7) . .
N2 C26 C19 125.2(8) . .
C49 C48 C53 122.9(9) . .
C49 C48 C58 119.0(9) . .
C53 C48 C58 117.9(9) . .
C18 C19 C20 120.4(10) . .
C18 C19 C26 117.3(9) . .
C20 C19 C26 122.2(9) . .
N1 C27 C32 109.0(8) . .
N1 C27 C31 105.9(9) . .
C32 C27 C31 112.3(11) . .
N1 C27 C28 101.2(8) . .
C32 C27 C28 115.4(10) . .
C31 C27 C28 112.0(10) . .
C19 C20 C25 122.5(11) . .
C19 C20 C21 118.6(12) . .
C25 C20 C21 118.8(12) . .
C52 C53 C54 119.7(14) . .
C52 C53 C48 115.3(14) . .
C54 C53 C48 124.9(10) . .
C24 C25 C20 122.1(16) . .
C16 C21 C22 125.4(17) . .
C16 C21 C20 117.8(12) . .
C22 C21 C20 116.8(17) . .
C17 C16 C21 123.8(13) . .
C55 C54 C53 122.4(17) . .
C46 C45 C44 121.2(12) . .
N3 C60 C63 109.2(7) 2_546 .
N3 C60 C64 106.6(9) 2_546 .
C63 C60 C64 112.7(10) . .
N3 C60 C59 99.7(7) 2_546 .
C63 C60 C59 114.4(10) . .
C64 C60 C59 113.0(9) . .
C62 C59 N4 108.4(7) . .
C62 C59 C61 110.9(10) . .
N4 C59 C61 105.6(9) . .
C62 C59 C60 115.5(10) . .
N4 C59 C60 100.7(6) . .
C61 C59 C60 114.6(9) . .
C48 C49 C50 119.3(12) . .
C19 C18 C17 119.3(12) . .
C30 C28 N2 110.4(8) . .
C30 C28 C27 117.6(11) . .
N2 C28 C27 100.2(7) . .
C30 C28 C29 109.6(11) . .
N2 C28 C29 103.5(10) . .
C27 C28 C29 114.2(9) . .
C51 C50 C49 117.5(14) . .
C16 C17 C18 120.0(14) . .
C51 C52 C53 121.8(16) . .
C51 C52 C57 121(2) . .
C53 C52 C57 117(2) . .
F35 C47 F34 113(3) . .
F35 C47 F36 104.7(15) . .
F34 C47 F36 105.0(16) . .
F35 C47 C46 114.6(14) . .
F34 C47 C46 111.6(12) . .
F36 C47 C46 107(2) . .
C50 C51 C52 122.9(14) . .
F32 C43 F31 110(2) . .
F32 C43 F33 106.1(16) . .
F31 C43 F33 104.4(14) . .
F32 C43 C44 114.0(13) . .
F31 C43 C44 110.0(14) . .
F33 C43 C44 112(2) . .
C25 C24 C23 118.5(19) . .
C54 C55 C56 116(2) . .
C23 C22 C21 124(2) . .
F23 C37 F22 108.5(18) . .
F23 C37 F24 103.2(18) . .
F22 C37 F24 101.9(14) . .
F23 C37 C36 114.3(11) . .
F22 C37 C36 115.5(16) . .
F24 C37 C36 112.2(15) . .
C56 C57 C52 120(3) . .
C22 C23 C24 120.3(19) . .
C57 C56 C55 124(3) . .
O3 Tb1 O6 137.6(2) . .
O3 Tb1 O2 144.3(2) . .
O6 Tb1 O2 78.1(2) . .
O3 Tb1 O7 93.2(2) . .
O6 Tb1 O7 99.2(2) . .
O2 Tb1 O7 75.7(2) . .
O3 Tb1 O1 71.47(19) . .
O6 Tb1 O1 150.82(19) . .
O2 Tb1 O1 72.83(19) . .
O7 Tb1 O1 71.6(2) . .
O3 Tb1 O4 72.00(19) . .
O6 Tb1 O4 75.6(2) . .
O2 Tb1 O4 133.0(2) . .
O7 Tb1 O4 146.5(2) . .
O1 Tb1 O4 127.3(2) . .
O3 Tb1 O8 103.9(2) . .
O6 Tb1 O8 92.1(2) . .
O2 Tb1 O8 69.2(2) . .
O7 Tb1 O8 139.9(2) . .
O1 Tb1 O8 79.9(2) . .
O4 Tb1 O8 73.6(2) . .
O3 Tb1 O5 74.4(2) . .
O6 Tb1 O5 71.4(2) . .
O2 Tb1 O5 130.4(2) . .
O7 Tb1 O5 71.8(2) . .
O1 Tb1 O5 127.52(19) . .
O4 Tb1 O5 75.2(2) . .
O8 Tb1 O5 147.5(2) . .
C2 O1 Tb1 134.2(6) . .
C4 O2 Tb1 133.4(6) . .
C14 O6 Tb1 134.5(5) . .
C12 O5 Tb1 133.5(6) . .
C7 O3 Tb1 134.8(5) . .
C9 O4 Tb1 131.5(6) . .
O6 C14 C13 128.7(8) . .
O6 C14 C15 114.1(9) . .
C13 C14 C15 117.0(9) . .
O3 C7 C8 127.8(8) . .
O3 C7 C6 113.3(9) . .
C8 C7 C6 118.9(9) . .
O5 C12 C13 128.5(9) . .
O5 C12 C11 115.8(9) . .
C13 C12 C11 115.7(9) . .
F17 C15 F18 107.7(10) . .
F17 C15 F16 106.5(11) . .
F18 C15 F16 107.3(10) . .
F17 C15 C14 112.2(9) . .
F18 C15 C14 113.4(10) . .
F16 C15 C14 109.4(9) . .
O2 C4 C3 129.2(9) . .
O2 C4 C5 113.3(10) . .
C3 C4 C5 117.5(10) . .
O1 C2 C3 129.2(9) . .
O1 C2 C1 113.5(9) . .
C3 C2 C1 117.2(9) . .
C12 C13 C14 119.7(8) . .
F3 C1 F2 109.2(14) . .
F3 C1 F1 105.2(14) . .
F2 C1 F1 103.4(13) . .
F3 C1 C2 114.7(11) . .
F2 C1 C2 110.3(13) . .
F1 C1 C2 113.4(11) . .
C9 C8 C7 121.4(8) . .
O4 C9 C8 127.8(8) . .
O4 C9 C10 112.7(9) . .
C8 C9 C10 119.5(10) . .
F11 C10 F12 109.1(16) . .
F11 C10 F10 102.7(15) . .
F12 C10 F10 101.3(13) . .
F11 C10 C9 117.2(11) . .
F12 C10 C9 112.8(13) . .
F10 C10 C9 112.2(13) . .
C2 C3 C4 120.6(9) . .
F13 C11 F15 108.4(13) . .
F13 C11 F14 102.7(13) . .
F15 C11 F14 102.0(13) . .
F13 C11 C12 114.0(11) . .
F15 C11 C12 116.7(11) . .
F14 C11 C12 111.5(11) . .
F8 C6 F7 103.6(14) . .
F8 C6 F9 105.3(13) . .
F7 C6 F9 103.6(13) . .
F8 C6 C7 114.0(12) . .
F7 C6 C7 114.2(9) . .
F9 C6 C7 114.9(12) . .
O9 Tb2 O12 79.3(2) . .
O9 Tb2 O13 143.4(2) . .
O12 Tb2 O13 137.3(2) . .
O9 Tb2 O10 73.3(3) . .
O12 Tb2 O10 152.2(2) . .
O13 Tb2 O10 70.1(2) . .
O9 Tb2 O11 131.5(2) . .
O12 Tb2 O11 72.62(19) . .
O13 Tb2 O11 73.1(2) . .
O10 Tb2 O11 123.8(2) . .
O9 Tb2 O15 69.0(2) . .
O12 Tb2 O15 90.5(2) . .
O13 Tb2 O15 105.4(2) . .
O10 Tb2 O15 83.8(2) . .
O11 Tb2 O15 147.3(2) . .
O9 Tb2 O14 133.7(2) . .
O12 Tb2 O14 75.8(2) . .
O13 Tb2 O14 71.8(2) . .
O10 Tb2 O14 127.3(2) . .
O11 Tb2 O14 76.0(2) . .
O15 Tb2 O14 72.7(2) . .
O9 Tb2 O16 72.9(2) . .
O12 Tb2 O16 95.2(2) . .
O13 Tb2 O16 97.2(2) . .
O10 Tb2 O16 72.9(2) . .
O11 Tb2 O16 71.2(2) . .
O15 Tb2 O16 139.7(2) . .
O14 Tb2 O16 147.2(2) . .
C41 O12 Tb2 132.7(5) . .
C34 O14 Tb2 132.4(6) . .
C39 O11 Tb2 132.7(5) . .
O12 C41 C40 128.0(7) . .
O12 C41 C42 115.8(9) . .
C40 C41 C42 116.2(9) . .
O11 C39 C40 127.3(8) . .
O11 C39 C38 114.0(7) . .
C40 C39 C38 118.7(8) . .
C39 C40 C41 122.2(8) . .
O13 C36 C35 126.5(8) . .
O13 C36 C37 114.0(11) . .
C35 C36 C37 119.5(11) . .
F25B C38 F26B 106.1(12) . .
F26A C38 F27A 107.9(10) . .
F25B C38 F27B 106.8(12) . .
F26B C38 F27B 105.0(12) . .
F26A C38 F25A 106.2(10) . .
F27A C38 F25A 107.2(10) . .
F25B C38 C39 110.5(14) . .
F26A C38 C39 111.1(11) . .
F26B C38 C39 114.8(14) . .
F27A C38 C39 110.8(11) . .
F27B C38 C39 113.1(13) . .
F25A C38 C39 113.3(10) . .
C34 C35 C36 122.6(8) . .
O14 C34 C35 127.1(9) . .
O14 C34 C33 113.3(10) . .
C35 C34 C33 119.6(10) . .
F29 C42 F28 108.6(12) . .
F29 C42 F30 105.9(11) . .
F28 C42 F30 107.7(10) . .
F29 C42 C41 110.2(9) . .
F28 C42 C41 113.5(10) . .
F30 C42 C41 110.7(11) . .
F20 C33 F19 108.7(13) . .
F20 C33 F21 104.8(15) . .
F19 C33 F21 103.3(11) . .
F20 C33 C34 114.9(10) . .
F19 C33 C34 113.3(14) . .
F21 C33 C34 110.8(10) . .

loop_
_geom_bond_atom_site_label_1
_geom_bond_atom_site_label_2
_geom_bond_distance
_geom_bond_site_symmetry_2
O10 C44 1.238(12) .
O10 Tb2 2.351(6) .
O15 N4 1.280(8) .
O15 Tb2 2.369(5) .
O13 C36 1.254(10) .
O13 Tb2 2.351(6) .
O9 C46 1.295(15) .
O9 Tb2 2.344(6) .
O7 N1 1.289(8) .
O7 Tb1 2.353(6) .
N1 C26 1.327(10) .
N1 C27 1.500(11) .
N3 O16 1.301(8) .
N3 C58 1.327(9) 2_556
N3 C60 1.498(10) 2_556
N4 C58 1.341(9) .
N4 C59 1.515(11) .
O16 Tb2 2.376(5) .
N2 O8 1.284(8) 2_646
N2 C26 1.350(10) .
N2 C28 1.508(12) .
O8 N2 1.284(9) 2_656
O8 Tb1 2.397(6) .
F4 C5 1.206(16) .
C44 C45 1.37(2) .
C44 C43 1.52(2) .
C46 C45 1.37(2) .
C46 C47 1.58(2) .
C5 F5 1.263(15) .
C5 F6 1.270(16) .
C5 C4 1.516(14) .
C58 N3 1.327(9) 2_546
C58 C48 1.467(10) .
C26 C19 1.450(12) .
C48 C49 1.339(13) .
C48 C53 1.435(14) .
C19 C18 1.382(13) .
C19 C20 1.402(13) .
C27 C32 1.505(14) .
C27 C31 1.514(16) .
C27 C28 1.542(14) .
C20 C25 1.414(17) .
C20 C21 1.440(17) .
C53 C52 1.396(18) .
C53 C54 1.417(17) .
F20 C33 1.249(15) .
F21 C33 1.295(15) .
C25 C24 1.367(19) .
C21 C16 1.374(19) .
C21 C22 1.39(2) .
F10 C10 1.288(17) .
F14 C11 1.295(15) .
F11 C10 1.216(15) .
C16 C17 1.321(19) .
F15 C11 1.260(13) .
C54 C55 1.345(17) .
F19 C33 1.276(15) .
F12 C10 1.274(16) .
F13 C11 1.213(15) .
C60 N3 1.498(10) 2_546
C60 C63 1.508(13) .
C60 C64 1.524(16) .
C60 C59 1.557(13) .
C59 C62 1.514(13) .
C59 C61 1.539(15) .
C49 C50 1.452(16) .
C18 C17 1.418(14) .
C28 C30 1.488(15) .
C28 C29 1.549(17) .
C50 C51 1.35(2) .
F34 C47 1.254(18) .
F35 C47 1.22(3) .
C52 C51 1.36(3) .
C52 C57 1.46(3) .
F32 C43 1.28(2) .
F33 C43 1.30(2) .
F23 C37 1.236(17) .
C47 F36 1.36(3) .
C43 F31 1.29(2) .
C24 C23 1.41(3) .
C55 C56 1.44(4) .
C22 C23 1.35(3) .
C37 F22 1.237(18) .
C37 F24 1.25(2) .
C37 C36 1.511(15) .
C57 C56 1.28(5) .
F25A C38 1.281(11) .
F26A C38 1.274(12) .
F27A C38 1.279(12) .
F25B C38 1.265(13) .
F27B C38 1.281(13) .
F26B C38 1.275(13) .
Tb1 O3 2.319(5) .
Tb1 O6 2.332(5) .
Tb1 O2 2.353(5) .
Tb1 O1 2.365(5) .
Tb1 O4 2.380(6) .
Tb1 O5 2.404(6) .
O1 C2 1.232(10) .
O2 C4 1.259(10) .
O6 C14 1.253(10) .
O5 C12 1.221(10) .
O3 C7 1.248(10) .
O4 C9 1.267(10) .
C14 C13 1.389(13) .
C14 C15 1.544(12) .
F7 C6 1.241(13) .
C7 C8 1.374(13) .
C7 C6 1.515(13) .
C12 C13 1.385(13) .
C12 C11 1.517(14) .
C15 F17 1.304(13) .
C15 F18 1.305(13) .
C15 F16 1.320(13) .
C4 C3 1.374(14) .
C2 C3 1.369(14) .
C2 C1 1.535(15) .
C1 F3 1.278(16) .
C1 F2 1.291(17) .
C1 F1 1.302(14) .
C8 C9 1.365(13) .
C9 C10 1.515(14) .
C6 F8 1.211(16) .
C6 F9 1.259(14) .
Tb2 O12 2.350(5) .
Tb2 O11 2.355(5) .
Tb2 O14 2.375(5) .
O12 C41 1.242(10) .
O14 C34 1.259(10) .
O11 C39 1.255(9) .
C41 C40 1.384(12) .
C41 C42 1.537(13) .
C39 C40 1.365(11) .
C39 C38 1.528(12) .
C36 C35 1.381(13) .
F28 C42 1.306(14) .
F30 C42 1.324(15) .
C35 C34 1.374(13) .
C34 C33 1.526(15) .
C42 F29 1.301(14) .
